data_7704686
loop_
_publ_author_name
'Ramler, Jacqueline'
'Radacki, Krzysztof'
'Abbenseth, Josh'
'Lichtenberg, Crispin'

_publ_section_title
;
 Combined experimental and theoretical studies towards mutual
 osmium-bismuth donor/acceptor bonding.
;
_journal_issue 26
_journal_name_full 'Dalton transactions (Cambridge, England : 2003)'
_journal_page_first 9024
_journal_page_last 9034
_journal_paper_doi 10.1039/d0dt01663b
_journal_volume 49
_journal_year 2020
_chemical_formula_moiety 'C28 H46 N4 Os P2'
_chemical_formula_sum 'C28 H46 N4 Os P2'
_chemical_formula_weight 690.83
_space_group_crystal_system monoclinic
_space_group_IT_number 14
_space_group_name_Hall '-P 2ybc'
_space_group_name_H-M_alt 'P 1 21/c 1'
_atom_sites_solution_hydrogens geom
_atom_sites_solution_primary dual
_atom_sites_solution_secondary difmap
_audit_creation_method SHELXL-2018/3
_audit_update_record
;
2020-05-05 deposited with the CCDC.	2020-06-22 downloaded from the CCDC.
;
_cell_angle_alpha 90
_cell_angle_beta 91.657(2)
_cell_angle_gamma 90
_cell_formula_units_Z 4
_cell_length_a 16.6529(8)
_cell_length_b 10.2535(4)
_cell_length_c 17.6988(8)
_cell_measurement_reflns_used 9869
_cell_measurement_temperature 102(2)
_cell_measurement_theta_max 28.19
_cell_measurement_theta_min 2.30
_cell_volume 3020.8(2)
_computing_cell_refinement 'Saint+ ver. V8.37A (Bruker AXS)'
_computing_data_collection 'APEX2 ver. 2014.9 (Bruker AXS)'
_computing_data_reduction 'Saint+ ver. V8.37A (Bruker AXS)'
_computing_molecular_graphics 'ShelXLe (Huebschle et all, 2011)'
_computing_publication_material 'SHELXL-2018/3 (Sheldrick, 2018)'
_computing_structure_refinement 'SHELXL-2018/3 (Sheldrick, 2018)'
_computing_structure_solution 'SHELXT (Sheldrick, 2014)'
_diffrn_ambient_temperature 102(2)
_diffrn_detector 'CMOS area detector (Photon 100)'
_diffrn_detector_area_resol_mean 10.24
_diffrn_measured_fraction_theta_full 1.000
_diffrn_measured_fraction_theta_max 0.998
_diffrn_measurement_device_type 'Bruker D8 Quest'
_diffrn_measurement_method '\f and \w scans'
_diffrn_radiation_monochromator 'multi-layer mirror'
_diffrn_radiation_type MoK\a
_diffrn_radiation_wavelength 0.71073
_diffrn_reflns_av_R_equivalents 0.1330
_diffrn_reflns_av_unetI/netI 0.0543
_diffrn_reflns_Laue_measured_fraction_full 1.000
_diffrn_reflns_Laue_measured_fraction_max 0.998
_diffrn_reflns_limit_h_max 22
_diffrn_reflns_limit_h_min -22
_diffrn_reflns_limit_k_max 13
_diffrn_reflns_limit_k_min -13
_diffrn_reflns_limit_l_max 23
_diffrn_reflns_limit_l_min -23
_diffrn_reflns_number 102457
_diffrn_reflns_point_group_measured_fraction_full 1.000
_diffrn_reflns_point_group_measured_fraction_max 0.998
_diffrn_reflns_theta_full 25.242
_diffrn_reflns_theta_max 28.396
_diffrn_reflns_theta_min 2.296
_diffrn_source 'microfocus sealed tube (Incoatec ImS)'
_exptl_absorpt_coefficient_mu 4.350
_exptl_absorpt_correction_T_max 0.7457
_exptl_absorpt_correction_T_min 0.4870
_exptl_absorpt_correction_type multi-scan
_exptl_absorpt_process_details 'SadAbs 2016/2 (Bruker AXS)'
_exptl_crystal_colour red
_exptl_crystal_density_diffrn 1.519
_exptl_crystal_description Block
_exptl_crystal_F_000 1392
_exptl_crystal_size_max 0.353
_exptl_crystal_size_mid 0.191
_exptl_crystal_size_min 0.184
_refine_diff_density_max 1.588
_refine_diff_density_min -1.685
_refine_diff_density_rms 0.165
_refine_ls_extinction_method none
_refine_ls_goodness_of_fit_ref 1.051
_refine_ls_hydrogen_treatment constr
_refine_ls_matrix_type full
_refine_ls_number_parameters 328
_refine_ls_number_reflns 7568
_refine_ls_number_restraints 0
_refine_ls_restrained_S_all 1.051
_refine_ls_R_factor_all 0.0573
_refine_ls_R_factor_gt 0.0334
_refine_ls_shift/su_max 0.004
_refine_ls_shift/su_mean 0.000
_refine_ls_structure_factor_coef Fsqd
_refine_ls_weighting_details 'w=1/[\s^2^(Fo^2^)+(0.0206P)^2^+2.9116P] where P=(Fo^2^+2Fc^2^)/3'
_refine_ls_weighting_scheme calc
_refine_ls_wR_factor_gt 0.0554
_refine_ls_wR_factor_ref 0.0612
_reflns_Friedel_coverage 0.000
_reflns_number_gt 5912
_reflns_number_total 7568
_reflns_threshold_expression 'I > 2\s(I)'
_cod_data_source_file d0dt01663b3.cif
_cod_data_source_block 2
_cod_depositor_comments 'Adding full bibliography for 7704686--7704689.cif.'
_cod_original_sg_symbol_H-M 'P 21/c'
_cod_database_code 7704686
_shelx_shelxl_version_number 2018/3
_shelx_space_group_comment
;
The symmetry employed for this shelxl refinement is uniquely defined
by the following loop, which should always be used as a source of
symmetry information in preference to the above space-group names.
They are only intended as comments.
;
_shelx_estimated_absorpt_t_min 0.309
_shelx_estimated_absorpt_t_max 0.502

loop_
_space_group_symop_operation_xyz
'x, y, z'
'-x, y+1/2, -z+1/2'
'-x, -y, -z'
'x, -y-1/2, z-1/2'

loop_
_atom_site_label
_atom_site_type_symbol
_atom_site_fract_x
_atom_site_fract_y
_atom_site_fract_z
_atom_site_U_iso_or_equiv
_atom_site_adp_type
_atom_site_occupancy
_atom_site_site_symmetry_order
_atom_site_calc_flag
_atom_site_refinement_flags_posn
_atom_site_refinement_flags_adp
_atom_site_refinement_flags_occupancy
_atom_site_disorder_assembly
_atom_site_disorder_group
Os1 Os 0.72944(2) 0.55206(2) 0.35565(2) 0.00892(4) Uani 1 1 d . . . . .
P1 P 0.82104(6) 0.38120(9) 0.32542(6) 0.0137(2) Uani 1 1 d . . . . .
P2 P 0.60847(5) 0.65937(9) 0.36872(5) 0.01208(19) Uani 1 1 d . . . . .
N1 N 0.65663(18) 0.3912(3) 0.37687(17) 0.0140(7) Uani 1 1 d . . . . .
N2 N 0.76199(17) 0.5763(3) 0.46682(16) 0.0116(6) Uani 1 1 d . . . . .
N3 N 0.80594(17) 0.7103(3) 0.35214(16) 0.0123(6) Uani 1 1 d . . . . .
N4 N 0.83223(18) 0.7863(3) 0.29594(17) 0.0160(7) Uani 1 1 d . . . . .
C1 C 0.6880(2) 0.2681(3) 0.3750(2) 0.0180(8) Uani 1 1 d . . . . .
H1 H 0.654681 0.197042 0.388270 0.022 Uiso 1 1 calc R U . . .
C2 C 0.7642(2) 0.2425(3) 0.3551(2) 0.0178(8) Uani 1 1 d . . . . .
H2 H 0.786129 0.156994 0.356692 0.021 Uiso 1 1 calc R U . . .
C3 C 0.8351(2) 0.3552(4) 0.2198(2) 0.0205(8) Uani 1 1 d . . . . .
C4 C 0.8610(3) 0.4843(4) 0.1838(2) 0.0311(11) Uani 1 1 d . . . . .
H4A H 0.861070 0.474515 0.128682 0.047 Uiso 1 1 calc R U . . .
H4B H 0.915134 0.507264 0.202475 0.047 Uiso 1 1 calc R U . . .
H4C H 0.823355 0.553470 0.197120 0.047 Uiso 1 1 calc R U . . .
C5 C 0.8952(3) 0.2486(4) 0.1992(2) 0.0310(10) Uani 1 1 d . . . . .
H5A H 0.892012 0.233042 0.144544 0.046 Uiso 1 1 calc R U . . .
H5B H 0.882398 0.167896 0.225951 0.046 Uiso 1 1 calc R U . . .
H5C H 0.949725 0.276689 0.213865 0.046 Uiso 1 1 calc R U . . .
C6 C 0.7533(3) 0.3137(4) 0.1857(2) 0.0288(10) Uani 1 1 d . . . . .
H6A H 0.756450 0.309383 0.130527 0.043 Uiso 1 1 calc R U . . .
H6B H 0.712391 0.377462 0.199351 0.043 Uiso 1 1 calc R U . . .
H6C H 0.738941 0.227730 0.205330 0.043 Uiso 1 1 calc R U . . .
C7 C 0.9216(2) 0.3618(4) 0.3769(2) 0.0176(8) Uani 1 1 d . . . . .
C8 C 0.9803(2) 0.4653(4) 0.3490(3) 0.0286(10) Uani 1 1 d . . . . .
H8A H 0.994043 0.445998 0.296701 0.043 Uiso 1 1 calc R U . . .
H8B H 1.029187 0.464441 0.381139 0.043 Uiso 1 1 calc R U . . .
H8C H 0.955094 0.551520 0.351289 0.043 Uiso 1 1 calc R U . . .
C9 C 0.9085(2) 0.3852(4) 0.4610(2) 0.0258(9) Uani 1 1 d . . . . .
H9A H 0.896287 0.477480 0.469303 0.039 Uiso 1 1 calc R U . . .
H9B H 0.957318 0.361496 0.490099 0.039 Uiso 1 1 calc R U . . .
H9C H 0.863573 0.331554 0.477481 0.039 Uiso 1 1 calc R U . . .
C10 C 0.9582(2) 0.2253(4) 0.3707(3) 0.0282(10) Uani 1 1 d . . . . .
H10A H 0.976732 0.211636 0.319257 0.042 Uiso 1 1 calc R U . . .
H10B H 0.917593 0.159680 0.382270 0.042 Uiso 1 1 calc R U . . .
H10C H 1.003829 0.217202 0.406689 0.042 Uiso 1 1 calc R U . . .
C11 C 0.5791(2) 0.4106(3) 0.3952(2) 0.0168(8) Uani 1 1 d . . . . .
H11 H 0.547397 0.337010 0.407413 0.020 Uiso 1 1 calc R U . . .
C12 C 0.5451(2) 0.5295(3) 0.3968(2) 0.0179(8) Uani 1 1 d . . . . .
H12 H 0.491454 0.543003 0.411822 0.022 Uiso 1 1 calc R U . . .
C13 C 0.5871(2) 0.6865(4) 0.2655(2) 0.0167(8) Uani 1 1 d . . . . .
C14 C 0.6202(2) 0.8152(4) 0.2360(2) 0.0199(8) Uani 1 1 d . . . . .
H14A H 0.621866 0.812121 0.180752 0.030 Uiso 1 1 calc R U . . .
H14B H 0.674574 0.829061 0.257167 0.030 Uiso 1 1 calc R U . . .
H14C H 0.585401 0.887083 0.251270 0.030 Uiso 1 1 calc R U . . .
C15 C 0.5000(2) 0.6684(4) 0.2383(2) 0.0244(9) Uani 1 1 d . . . . .
H15A H 0.497894 0.658153 0.183269 0.037 Uiso 1 1 calc R U . . .
H15B H 0.468568 0.745001 0.252354 0.037 Uiso 1 1 calc R U . . .
H15C H 0.477717 0.590474 0.261957 0.037 Uiso 1 1 calc R U . . .
C16 C 0.6384(2) 0.5741(3) 0.2348(2) 0.0185(8) Uani 1 1 d . . . . .
H16A H 0.638224 0.578337 0.179463 0.028 Uiso 1 1 calc R U . . .
H16B H 0.615856 0.490413 0.250539 0.028 Uiso 1 1 calc R U . . .
H16C H 0.693619 0.582110 0.254840 0.028 Uiso 1 1 calc R U . . .
C17 C 0.5811(2) 0.8032(3) 0.4278(2) 0.0155(8) Uani 1 1 d . . . . .
C18 C 0.4935(2) 0.8423(4) 0.4125(2) 0.0265(9) Uani 1 1 d . . . . .
H18A H 0.486829 0.873057 0.360251 0.040 Uiso 1 1 calc R U . . .
H18B H 0.478963 0.912284 0.447242 0.040 Uiso 1 1 calc R U . . .
H18C H 0.458676 0.766754 0.420165 0.040 Uiso 1 1 calc R U . . .
C19 C 0.6375(3) 0.9187(3) 0.4137(2) 0.0218(9) Uani 1 1 d . . . . .
H19A H 0.693324 0.888513 0.415876 0.033 Uiso 1 1 calc R U . . .
H19B H 0.629933 0.985476 0.452436 0.033 Uiso 1 1 calc R U . . .
H19C H 0.625124 0.955884 0.363640 0.033 Uiso 1 1 calc R U . . .
C20 C 0.5931(2) 0.7607(4) 0.5104(2) 0.0203(9) Uani 1 1 d . . . . .
H20A H 0.562608 0.680602 0.519026 0.030 Uiso 1 1 calc R U . . .
H20B H 0.574090 0.829752 0.543690 0.030 Uiso 1 1 calc R U . . .
H20C H 0.650295 0.744594 0.521166 0.030 Uiso 1 1 calc R U . . .
C21 C 0.7342(2) 0.5031(4) 0.5238(2) 0.0159(8) Uani 1 1 d . . . . .
H21 H 0.702153 0.428899 0.511923 0.019 Uiso 1 1 calc R U . . .
C22 C 0.7509(2) 0.5324(4) 0.5986(2) 0.0224(9) Uani 1 1 d . . . . .
H22 H 0.730898 0.478157 0.637343 0.027 Uiso 1 1 calc R U . . .
C23 C 0.7968(2) 0.6410(4) 0.6173(2) 0.0226(9) Uani 1 1 d . . . . .
H23 H 0.808058 0.663196 0.668628 0.027 Uiso 1 1 calc R U . . .
C24 C 0.8256(2) 0.7159(4) 0.5594(2) 0.0186(8) Uani 1 1 d . . . . .
H24 H 0.857180 0.790873 0.570783 0.022 Uiso 1 1 calc R U . . .
C25 C 0.8088(2) 0.6826(3) 0.4847(2) 0.0129(7) Uani 1 1 d . . . . .
C26 C 0.8353(2) 0.7538(3) 0.4196(2) 0.0127(7) Uani 1 1 d . . . . .
C27 C 0.8830(2) 0.8627(4) 0.4078(2) 0.0205(9) Uani 1 1 d . . . . .
H27 H 0.911605 0.913999 0.444301 0.025 Uiso 1 1 calc R U . . .
C28 C 0.8789(2) 0.8784(4) 0.3306(2) 0.0213(9) Uani 1 1 d . . . . .
H28 H 0.905617 0.945969 0.304498 0.026 Uiso 1 1 calc R U . . .

loop_
_atom_site_aniso_label
_atom_site_aniso_U_11
_atom_site_aniso_U_22
_atom_site_aniso_U_33
_atom_site_aniso_U_23
_atom_site_aniso_U_13
_atom_site_aniso_U_12
Os1 0.01237(7) 0.00613(6) 0.00828(7) -0.00036(6) 0.00072(5) -0.00103(6)
P1 0.0156(5) 0.0095(5) 0.0160(5) -0.0022(4) 0.0015(4) -0.0002(4)
P2 0.0147(5) 0.0089(4) 0.0127(5) 0.0001(4) 0.0010(4) -0.0002(4)
N1 0.0168(17) 0.0075(14) 0.0176(17) -0.0003(12) 0.0009(13) -0.0035(12)
N2 0.0150(16) 0.0131(16) 0.0070(14) 0.0009(11) 0.0028(12) 0.0037(12)
N3 0.0171(16) 0.0071(14) 0.0127(16) -0.0013(12) 0.0010(13) -0.0012(12)
N4 0.0221(17) 0.0142(16) 0.0119(16) 0.0028(13) 0.0070(13) -0.0040(13)
C1 0.021(2) 0.0064(17) 0.027(2) 0.0038(15) 0.0004(17) -0.0045(15)
C2 0.022(2) 0.0079(18) 0.024(2) -0.0019(15) -0.0017(16) 0.0029(15)
C3 0.031(2) 0.0150(19) 0.016(2) -0.0059(16) 0.0050(17) 0.0035(17)
C4 0.050(3) 0.022(2) 0.023(2) 0.0000(18) 0.012(2) 0.004(2)
C5 0.042(3) 0.025(2) 0.026(2) -0.0087(18) 0.008(2) 0.008(2)
C6 0.041(3) 0.026(2) 0.020(2) -0.0120(18) -0.0022(19) 0.0097(19)
C7 0.0127(19) 0.0144(19) 0.025(2) -0.0051(16) -0.0010(16) 0.0016(15)
C8 0.017(2) 0.029(2) 0.040(3) -0.004(2) 0.0028(18) -0.0039(18)
C9 0.023(2) 0.028(2) 0.026(2) -0.0019(18) -0.0092(18) 0.0045(18)
C10 0.022(2) 0.021(2) 0.042(3) -0.0057(19) -0.008(2) 0.0091(17)
C11 0.020(2) 0.0108(18) 0.020(2) 0.0005(15) 0.0018(16) -0.0071(14)
C12 0.0149(19) 0.015(2) 0.024(2) -0.0003(16) 0.0045(16) -0.0021(14)
C13 0.018(2) 0.0166(19) 0.015(2) 0.0015(15) -0.0021(15) 0.0005(15)
C14 0.029(2) 0.018(2) 0.0126(19) 0.0043(15) 0.0002(16) 0.0007(16)
C15 0.023(2) 0.023(2) 0.027(2) -0.0015(18) -0.0057(18) 0.0019(18)
C16 0.023(2) 0.018(2) 0.0141(19) -0.0014(15) -0.0058(16) 0.0006(16)
C17 0.020(2) 0.0122(18) 0.0146(19) -0.0016(14) 0.0026(15) 0.0043(15)
C18 0.025(2) 0.023(2) 0.031(2) -0.0050(19) 0.0024(18) 0.0077(18)
C19 0.033(2) 0.0097(19) 0.023(2) -0.0033(15) 0.0026(18) -0.0012(16)
C20 0.026(2) 0.018(2) 0.017(2) -0.0022(16) 0.0098(17) 0.0042(16)
C21 0.022(2) 0.0134(17) 0.0126(19) 0.0026(15) 0.0030(16) 0.0044(15)
C22 0.029(2) 0.025(2) 0.014(2) 0.0060(16) 0.0054(17) 0.0096(17)
C23 0.030(2) 0.030(2) 0.0071(18) -0.0046(17) -0.0008(16) 0.0108(19)
C24 0.024(2) 0.019(2) 0.013(2) -0.0046(16) -0.0012(16) 0.0034(16)
C25 0.0130(18) 0.0116(17) 0.0141(19) -0.0040(14) 0.0003(14) 0.0038(14)
C26 0.0122(18) 0.0130(18) 0.0129(19) -0.0033(14) 0.0001(14) 0.0011(14)
C27 0.021(2) 0.016(2) 0.025(2) -0.0053(16) 0.0020(17) -0.0066(16)
C28 0.026(2) 0.0133(19) 0.025(2) 0.0024(16) 0.0083(18) -0.0060(16)

loop_
_atom_type_symbol
_atom_type_description
_atom_type_scat_dispersion_real
_atom_type_scat_dispersion_imag
_atom_type_scat_source
C C 0.0033 0.0016 'International Tables Vol C Tables 4.2.6.8 and 6.1.1.4'
H H 0.0000 0.0000 'International Tables Vol C Tables 4.2.6.8 and 6.1.1.4'
N N 0.0061 0.0033 'International Tables Vol C Tables 4.2.6.8 and 6.1.1.4'
Os Os -1.2165 7.6030 'International Tables Vol C Tables 4.2.6.8 and 6.1.1.4'
P P 0.1023 0.0942 'International Tables Vol C Tables 4.2.6.8 and 6.1.1.4'

loop_
_exptl_crystal_face_index_h
_exptl_crystal_face_index_k
_exptl_crystal_face_index_l
_exptl_crystal_face_perp_dist
1.00 -1.00 -2.00 0.0670
-1.00 -1.00 -1.00 0.1580
1.00 1.00 1.00 0.1120
2.00 0.00 -1.00 0.0310
-2.00 0.00 1.00 0.1500
-3.00 -1.00 1.00 0.1800
-3.00 -2.00 0.00 0.1770
-1.00 -3.00 -2.00 0.1470
2.00 -1.00 -2.00 0.0540
3.00 1.00 -1.00 0.0720
-2.00 2.00 3.00 0.1270
-3.00 -2.00 1.00 0.1720
3.00 2.00 -1.00 0.0870
1.00 3.00 0.00 0.1090
-1.00 -2.00 1.00 0.1530
0.00 -1.00 0.00 0.1270
-1.00 -2.00 3.00 0.1500
1.00 2.00 -3.00 0.0570
2.00 0.00 -3.00 0.0090
-2.00 0.00 3.00 0.1200
2.00 -3.00 1.00 0.1010
-2.00 3.00 -3.00 0.0570
2.00 -3.00 3.00 0.1150
-1.00 0.00 3.00 0.0950
3.00 -2.00 2.00 0.0920
-3.00 2.00 -2.00 0.0740
-2.00 1.00 -2.00 0.0690
1.00 0.00 2.00 0.0860
-1.00 0.00 -2.00 0.0940

loop_
_geom_angle_atom_site_label_1
_geom_angle_atom_site_label_2
_geom_angle_atom_site_label_3
_geom_angle
_geom_angle_site_symmetry_1
_geom_angle_site_symmetry_3
_geom_angle_publ_flag
N2 Os1 N3 77.65(11) . . ?
N2 Os1 N1 93.58(12) . . ?
N3 Os1 N1 171.21(12) . . ?
N2 Os1 P2 93.06(8) . . ?
N3 Os1 P2 99.74(8) . . ?
N1 Os1 P2 81.12(8) . . ?
N2 Os1 P1 98.71(8) . . ?
N3 Os1 P1 99.82(8) . . ?
N1 Os1 P1 80.75(9) . . ?
P2 Os1 P1 158.92(3) . . ?
N2 Os1 C16 156.40(12) . . ?
N3 Os1 C16 104.67(12) . . ?
N1 Os1 C16 83.60(12) . . ?
P2 Os1 C16 63.34(9) . . ?
P1 Os1 C16 103.91(8) . . ?
C2 P1 C7 104.04(17) . . ?
C2 P1 C3 104.85(17) . . ?
C7 P1 C3 108.98(17) . . ?
C2 P1 Os1 99.76(13) . . ?
C7 P1 Os1 121.98(12) . . ?
C3 P1 Os1 114.69(12) . . ?
C12 P2 C17 106.13(17) . . ?
C12 P2 C13 106.64(17) . . ?
C17 P2 C13 112.68(16) . . ?
C12 P2 Os1 101.36(13) . . ?
C17 P2 Os1 131.13(12) . . ?
C13 P2 Os1 96.59(12) . . ?
C11 N1 C1 120.6(3) . . ?
C11 N1 Os1 119.3(2) . . ?
C1 N1 Os1 120.0(2) . . ?
C21 N2 C25 118.3(3) . . ?
C21 N2 Os1 124.4(2) . . ?
C25 N2 Os1 116.9(2) . . ?
N4 N3 C26 110.1(3) . . ?
N4 N3 Os1 133.7(2) . . ?
C26 N3 Os1 116.1(2) . . ?
N3 N4 C28 105.3(3) . . ?
C2 C1 N1 123.2(3) . . ?
C2 C1 H1 118.4 . . ?
N1 C1 H1 118.4 . . ?
C1 C2 P1 115.4(3) . . ?
C1 C2 H2 122.3 . . ?
P1 C2 H2 122.3 . . ?
C6 C3 C5 106.6(3) . . ?
C6 C3 C4 109.4(3) . . ?
C5 C3 C4 108.7(3) . . ?
C6 C3 P1 107.0(3) . . ?
C5 C3 P1 115.6(3) . . ?
C4 C3 P1 109.3(3) . . ?
C3 C4 H4A 109.5 . . ?
C3 C4 H4B 109.5 . . ?
H4A C4 H4B 109.5 . . ?
C3 C4 H4C 109.5 . . ?
H4A C4 H4C 109.5 . . ?
H4B C4 H4C 109.5 . . ?
C3 C5 H5A 109.5 . . ?
C3 C5 H5B 109.5 . . ?
H5A C5 H5B 109.5 . . ?
C3 C5 H5C 109.5 . . ?
H5A C5 H5C 109.5 . . ?
H5B C5 H5C 109.5 . . ?
C3 C6 H6A 109.5 . . ?
C3 C6 H6B 109.5 . . ?
H6A C6 H6B 109.5 . . ?
C3 C6 H6C 109.5 . . ?
H6A C6 H6C 109.5 . . ?
H6B C6 H6C 109.5 . . ?
C9 C7 C10 106.3(3) . . ?
C9 C7 C8 108.4(3) . . ?
C10 C7 C8 110.5(3) . . ?
C9 C7 P1 107.6(3) . . ?
C10 C7 P1 114.2(3) . . ?
C8 C7 P1 109.6(3) . . ?
C7 C8 H8A 109.5 . . ?
C7 C8 H8B 109.5 . . ?
H8A C8 H8B 109.5 . . ?
C7 C8 H8C 109.5 . . ?
H8A C8 H8C 109.5 . . ?
H8B C8 H8C 109.5 . . ?
C7 C9 H9A 109.5 . . ?
C7 C9 H9B 109.5 . . ?
H9A C9 H9B 109.5 . . ?
C7 C9 H9C 109.5 . . ?
H9A C9 H9C 109.5 . . ?
H9B C9 H9C 109.5 . . ?
C7 C10 H10A 109.5 . . ?
C7 C10 H10B 109.5 . . ?
H10A C10 H10B 109.5 . . ?
C7 C10 H10C 109.5 . . ?
H10A C10 H10C 109.5 . . ?
H10B C10 H10C 109.5 . . ?
C12 C11 N1 122.9(3) . . ?
C12 C11 H11 118.6 . . ?
N1 C11 H11 118.6 . . ?
C11 C12 P2 114.8(3) . . ?
C11 C12 H12 122.6 . . ?
P2 C12 H12 122.6 . . ?
C15 C13 C14 110.3(3) . . ?
C15 C13 C16 109.2(3) . . ?
C14 C13 C16 108.4(3) . . ?
C15 C13 P2 116.2(3) . . ?
C14 C13 P2 113.6(3) . . ?
C16 C13 P2 98.1(2) . . ?
C13 C14 H14A 109.5 . . ?
C13 C14 H14B 109.5 . . ?
H14A C14 H14B 109.5 . . ?
C13 C14 H14C 109.5 . . ?
H14A C14 H14C 109.5 . . ?
H14B C14 H14C 109.5 . . ?
C13 C15 H15A 109.5 . . ?
C13 C15 H15B 109.5 . . ?
H15A C15 H15B 109.5 . . ?
C13 C15 H15C 109.5 . . ?
H15A C15 H15C 109.5 . . ?
H15B C15 H15C 109.5 . . ?
C13 C16 Os1 95.2(2) . . ?
C13 C16 H16A 109.5 . . ?
Os1 C16 H16A 144.3 . . ?
C13 C16 H16B 109.5 . . ?
Os1 C16 H16B 84.8 . . ?
H16A C16 H16B 109.5 . . ?
C13 C16 H16C 109.5 . . ?
Os1 C16 H16C 35.8 . . ?
H16A C16 H16C 109.5 . . ?
H16B C16 H16C 109.5 . . ?
C18 C17 C20 109.9(3) . . ?
C18 C17 C19 110.7(3) . . ?
C20 C17 C19 108.1(3) . . ?
C18 C17 P2 110.8(3) . . ?
C20 C17 P2 106.4(2) . . ?
C19 C17 P2 110.9(2) . . ?
C17 C18 H18A 109.5 . . ?
C17 C18 H18B 109.5 . . ?
H18A C18 H18B 109.5 . . ?
C17 C18 H18C 109.5 . . ?
H18A C18 H18C 109.5 . . ?
H18B C18 H18C 109.5 . . ?
C17 C19 H19A 109.5 . . ?
C17 C19 H19B 109.5 . . ?
H19A C19 H19B 109.5 . . ?
C17 C19 H19C 109.5 . . ?
H19A C19 H19C 109.5 . . ?
H19B C19 H19C 109.5 . . ?
C17 C20 H20A 109.5 . . ?
C17 C20 H20B 109.5 . . ?
H20A C20 H20B 109.5 . . ?
C17 C20 H20C 109.5 . . ?
H20A C20 H20C 109.5 . . ?
H20B C20 H20C 109.5 . . ?
N2 C21 C22 122.2(4) . . ?
N2 C21 H21 118.9 . . ?
C22 C21 H21 118.9 . . ?
C21 C22 C23 119.9(4) . . ?
C21 C22 H22 120.1 . . ?
C23 C22 H22 120.1 . . ?
C24 C23 C22 118.2(4) . . ?
C24 C23 H23 120.9 . . ?
C22 C23 H23 120.9 . . ?
C23 C24 C25 120.5(4) . . ?
C23 C24 H24 119.8 . . ?
C25 C24 H24 119.8 . . ?
N2 C25 C24 120.9(3) . . ?
N2 C25 C26 113.8(3) . . ?
C24 C25 C26 125.4(3) . . ?
N3 C26 C27 109.1(3) . . ?
N3 C26 C25 115.2(3) . . ?
C27 C26 C25 135.7(3) . . ?
C28 C27 C26 103.3(3) . . ?
C28 C27 H27 128.3 . . ?
C26 C27 H27 128.3 . . ?
N4 C28 C27 112.2(3) . . ?
N4 C28 H28 123.9 . . ?
C27 C28 H28 123.9 . . ?

loop_
_geom_bond_atom_site_label_1
_geom_bond_atom_site_label_2
_geom_bond_distance
_geom_bond_site_symmetry_2
_geom_bond_publ_flag
Os1 N2 2.041(3) . ?
Os1 N3 2.065(3) . ?
Os1 N1 2.087(3) . ?
Os1 P2 2.3129(9) . ?
Os1 P1 2.3937(9) . ?
Os1 C16 2.596(4) . ?
P1 C2 1.795(4) . ?
P1 C7 1.894(4) . ?
P1 C3 1.909(4) . ?
P2 C12 1.779(4) . ?
P2 C17 1.871(4) . ?
P2 C13 1.872(4) . ?
N1 C11 1.354(5) . ?
N1 C1 1.367(4) . ?
N2 C21 1.349(5) . ?
N2 C25 1.371(4) . ?
N3 N4 1.347(4) . ?
N3 C26 1.352(4) . ?
N4 C28 1.358(5) . ?
C1 C2 1.352(5) . ?
C1 H1 0.9500 . ?
C2 H2 0.9500 . ?
C3 C6 1.533(6) . ?
C3 C5 1.535(5) . ?
C3 C4 1.537(5) . ?
C4 H4A 0.9800 . ?
C4 H4B 0.9800 . ?
C4 H4C 0.9800 . ?
C5 H5A 0.9800 . ?
C5 H5B 0.9800 . ?
C5 H5C 0.9800 . ?
C6 H6A 0.9800 . ?
C6 H6B 0.9800 . ?
C6 H6C 0.9800 . ?
C7 C9 1.529(5) . ?
C7 C10 1.532(5) . ?
C7 C8 1.534(5) . ?
C8 H8A 0.9800 . ?
C8 H8B 0.9800 . ?
C8 H8C 0.9800 . ?
C9 H9A 0.9800 . ?
C9 H9B 0.9800 . ?
C9 H9C 0.9800 . ?
C10 H10A 0.9800 . ?
C10 H10B 0.9800 . ?
C10 H10C 0.9800 . ?
C11 C12 1.344(5) . ?
C11 H11 0.9500 . ?
C12 H12 0.9500 . ?
C13 C15 1.525(5) . ?
C13 C14 1.529(5) . ?
C13 C16 1.543(5) . ?
C14 H14A 0.9800 . ?
C14 H14B 0.9800 . ?
C14 H14C 0.9800 . ?
C15 H15A 0.9800 . ?
C15 H15B 0.9800 . ?
C15 H15C 0.9800 . ?
C16 H16A 0.9800 . ?
C16 H16B 0.9800 . ?
C16 H16C 0.9800 . ?
C17 C18 1.529(5) . ?
C17 C20 1.533(5) . ?
C17 C19 1.537(5) . ?
C18 H18A 0.9800 . ?
C18 H18B 0.9800 . ?
C18 H18C 0.9800 . ?
C19 H19A 0.9800 . ?
C19 H19B 0.9800 . ?
C19 H19C 0.9800 . ?
C20 H20A 0.9800 . ?
C20 H20B 0.9800 . ?
C20 H20C 0.9800 . ?
C21 C22 1.378(5) . ?
C21 H21 0.9500 . ?
C22 C23 1.385(6) . ?
C22 H22 0.9500 . ?
C23 C24 1.378(5) . ?
C23 H23 0.9500 . ?
C24 C25 1.387(5) . ?
C24 H24 0.9500 . ?
C25 C26 1.444(5) . ?
C26 C27 1.390(5) . ?
C27 C28 1.376(5) . ?
C27 H27 0.9500 . ?
C28 H28 0.9500 . ?

loop_
_geom_torsion_atom_site_label_1
_geom_torsion_atom_site_label_2
_geom_torsion_atom_site_label_3
_geom_torsion_atom_site_label_4
_geom_torsion
_geom_torsion_site_symmetry_1
_geom_torsion_site_symmetry_2
_geom_torsion_site_symmetry_3
_geom_torsion_site_symmetry_4
_geom_torsion_publ_flag
C26 N3 N4 C28 0.1(4) . . . . ?
Os1 N3 N4 C28 177.2(3) . . . . ?
C11 N1 C1 C2 178.1(4) . . . . ?
Os1 N1 C1 C2 -4.3(5) . . . . ?
N1 C1 C2 P1 -3.6(5) . . . . ?
C7 P1 C2 C1 134.5(3) . . . . ?
C3 P1 C2 C1 -111.1(3) . . . . ?
Os1 P1 C2 C1 7.9(3) . . . . ?
C2 P1 C7 C9 -69.4(3) . . . . ?
C3 P1 C7 C9 179.2(3) . . . . ?
Os1 P1 C7 C9 41.8(3) . . . . ?
C2 P1 C7 C10 48.4(3) . . . . ?
C3 P1 C7 C10 -63.1(3) . . . . ?
Os1 P1 C7 C10 159.6(2) . . . . ?
C2 P1 C7 C8 172.9(3) . . . . ?
C3 P1 C7 C8 61.5(3) . . . . ?
Os1 P1 C7 C8 -75.8(3) . . . . ?
C1 N1 C11 C12 -179.0(4) . . . . ?
Os1 N1 C11 C12 3.4(5) . . . . ?
N1 C11 C12 P2 2.8(5) . . . . ?
C17 P2 C12 C11 -145.6(3) . . . . ?
C13 P2 C12 C11 94.1(3) . . . . ?
Os1 P2 C12 C11 -6.4(3) . . . . ?
C12 P2 C13 C15 36.0(3) . . . . ?
C17 P2 C13 C15 -80.0(3) . . . . ?
Os1 P2 C13 C15 140.0(3) . . . . ?
C12 P2 C13 C14 165.6(3) . . . . ?
C17 P2 C13 C14 49.6(3) . . . . ?
Os1 P2 C13 C14 -90.4(3) . . . . ?
C12 P2 C13 C16 -80.1(3) . . . . ?
C17 P2 C13 C16 163.8(2) . . . . ?
Os1 P2 C13 C16 23.8(2) . . . . ?
C15 C13 C16 Os1 -142.5(3) . . . . ?
C14 C13 C16 Os1 97.3(3) . . . . ?
P2 C13 C16 Os1 -21.04(19) . . . . ?
C12 P2 C17 C18 -61.9(3) . . . . ?
C13 P2 C17 C18 54.4(3) . . . . ?
Os1 P2 C17 C18 176.4(2) . . . . ?
C12 P2 C17 C20 57.5(3) . . . . ?
C13 P2 C17 C20 173.8(2) . . . . ?
Os1 P2 C17 C20 -64.2(3) . . . . ?
C12 P2 C17 C19 174.8(3) . . . . ?
C13 P2 C17 C19 -68.9(3) . . . . ?
Os1 P2 C17 C19 53.1(3) . . . . ?
C25 N2 C21 C22 0.5(5) . . . . ?
Os1 N2 C21 C22 -172.5(3) . . . . ?
N2 C21 C22 C23 0.7(6) . . . . ?
C21 C22 C23 C24 -1.0(6) . . . . ?
C22 C23 C24 C25 0.0(6) . . . . ?
C21 N2 C25 C24 -1.5(5) . . . . ?
Os1 N2 C25 C24 172.1(3) . . . . ?
C21 N2 C25 C26 179.9(3) . . . . ?
Os1 N2 C25 C26 -6.5(4) . . . . ?
C23 C24 C25 N2 1.3(5) . . . . ?
C23 C24 C25 C26 179.7(3) . . . . ?
N4 N3 C26 C27 -0.1(4) . . . . ?
Os1 N3 C26 C27 -177.8(2) . . . . ?
N4 N3 C26 C25 177.8(3) . . . . ?
Os1 N3 C26 C25 0.1(4) . . . . ?
N2 C25 C26 N3 4.1(4) . . . . ?
C24 C25 C26 N3 -174.4(3) . . . . ?
N2 C25 C26 C27 -178.6(4) . . . . ?
C24 C25 C26 C27 2.8(7) . . . . ?
N3 C26 C27 C28 0.2(4) . . . . ?
C25 C26 C27 C28 -177.2(4) . . . . ?
N3 N4 C28 C27 0.1(4) . . . . ?
C26 C27 C28 N4 -0.1(4) . . . . ?
